data_7003675
loop_
_publ_author_name
'Obata, Makoto'
'Kitamura, Asuka'
'Mori, Akemi'
'Kameyama, Chiaki'
'Czaplewska, Justyna A.'
'Tanaka, Rika'
'Kinoshita, Isamu'
'Kusumoto, Toshiyuki'
'Hashimoto, Hideki'
'Harada, Masafumi'
'Mikata, Yuji'
'Funabiki, Takuzo'
'Yano, Shigenobu'

_publ_section_title
;
 Syntheses, structural characterization and photophysical properties of
 4-(2-pyridyl)-1,2,3-triazole rhenium(i) complexes
;
_journal_issue 25
_journal_name_full 'Dalton Transactions'
_journal_page_first 3292
_journal_page_last 3300
_journal_paper_doi 10.1039/b718538c
_journal_year 2008
_chemical_formula_moiety 'C17 H12 Cl N4 O3 Re'
_chemical_formula_sum 'C17 H12 Cl N4 O3 Re'
_chemical_formula_weight 541.96
_space_group_IT_number 14
_symmetry_cell_setting monoclinic
_symmetry_space_group_name_Hall '-P 2yn'
_symmetry_space_group_name_H-M 'P 1 21/n 1'
_audit_creation_method SHELXL-97
_cell_angle_alpha 90.00
_cell_angle_beta 98.876(4)
_cell_angle_gamma 90.00
_cell_formula_units_Z 4
_cell_length_a 6.6557(5)
_cell_length_b 20.5809(15)
_cell_length_c 13.0676(11)
_cell_measurement_reflns_used 5087
_cell_measurement_temperature 193(2)
_cell_measurement_theta_max 27.4835
_cell_measurement_theta_min 4.0673
_cell_volume 1768.6(2)
_computing_cell_refinement CrystalClear
_computing_data_collection 'CrystalClear (Rigaku, 2001)'
_computing_molecular_graphics 'Ortep-3 for Windows (Farrugia, 1997)'
_computing_publication_material SHELXL97
_computing_structure_refinement 'SHELXL-97 (Sheldrick, 1997)'
_computing_structure_solution 'SIR97 (Altomare <i>et al.</i>, 1999)'
_diffrn_detector_area_resol_mean 14.6199
_diffrn_measured_fraction_theta_full 0.989
_diffrn_measured_fraction_theta_max 0.989
_diffrn_measurement_device_type 'Rigaku/MSC Mercury CCD'
_diffrn_measurement_method \w
_diffrn_radiation_type MoK\a
_diffrn_radiation_wavelength 0.71070
_diffrn_reflns_av_R_equivalents 0.0336
_diffrn_reflns_limit_h_max 5
_diffrn_reflns_limit_h_min -8
_diffrn_reflns_limit_k_max 26
_diffrn_reflns_limit_k_min -19
_diffrn_reflns_limit_l_max 16
_diffrn_reflns_limit_l_min -15
_diffrn_reflns_number 14028
_diffrn_reflns_theta_full 27.48
_diffrn_reflns_theta_max 27.48
_diffrn_reflns_theta_min 4.19
_exptl_absorpt_coefficient_mu 7.047
_exptl_absorpt_correction_T_max 0.8164
_exptl_absorpt_correction_T_min 0.3331
_exptl_absorpt_correction_type multi-scan
_exptl_absorpt_process_details '(Jacobson, 1998)'
_exptl_crystal_colour Colorless
_exptl_crystal_density_diffrn 2.035
_exptl_crystal_density_method 'not measured'
_exptl_crystal_description Needle
_exptl_crystal_F_000 1032
_exptl_crystal_size_max 0.20
_exptl_crystal_size_mid 0.04
_exptl_crystal_size_min 0.03
_refine_diff_density_max 0.772
_refine_diff_density_min -0.822
_refine_diff_density_rms 0.127
_refine_ls_extinction_method none
_refine_ls_goodness_of_fit_ref 1.007
_refine_ls_hydrogen_treatment constr
_refine_ls_matrix_type full
_refine_ls_number_parameters 235
_refine_ls_number_reflns 4011
_refine_ls_number_restraints 0
_refine_ls_restrained_S_all 1.007
_refine_ls_R_factor_all 0.0532
_refine_ls_R_factor_gt 0.0452
_refine_ls_shift/su_max 0.000
_refine_ls_shift/su_mean 0.000
_refine_ls_structure_factor_coef Fsqd
_refine_ls_weighting_details 'calc w=1/[\s^2^(Fo^2^)+(0.0000P)^2^+25.0000P] where P=(Fo^2^+2Fc^2^)/3'
_refine_ls_weighting_scheme calc
_refine_ls_wR_factor_gt 0.0744
_refine_ls_wR_factor_ref 0.0774
_reflns_number_gt 3716
_reflns_number_total 4011
_reflns_threshold_expression >2sigma(I)
_cod_data_source_file b718538c.txt
_cod_data_source_block crystalclear
_cod_depositor_comments
;
The following automatic conversions were performed:
'_exptl_absorpt_correction_type' value 'Multi-scan' changed to
'multi-scan' according to
'/home/saulius/struct/CIF-dictionaries/cif_core.dic' dictionary named
'cif_core.dic' version 2.4.1 from 2010-06-29.

Automatic conversion script
Id: cif_fix_enum 1527 2010-12-29 10:47:43Z saulius 
;
_cod_original_sg_symbol_H-M P21/n
_cod_database_code 7003675

loop_
_symmetry_equiv_pos_as_xyz
'x, y, z'
'-x+1/2, y+1/2, -z+1/2'
'-x, -y, -z'
'x-1/2, -y-1/2, z-1/2'

loop_
_atom_site_label
_atom_site_type_symbol
_atom_site_fract_x
_atom_site_fract_y
_atom_site_fract_z
_atom_site_U_iso_or_equiv
_atom_site_adp_type
_atom_site_occupancy
_atom_site_symmetry_multiplicity
_atom_site_calc_flag
_atom_site_refinement_flags
_atom_site_disorder_assembly
_atom_site_disorder_group
Re1 Re 0.39498(4) 0.122284(12) 0.14835(2) 0.01939(8) Uani 1 1 d . . .
Cl1 Cl 0.2343(3) 0.22873(9) 0.16913(14) 0.0327(4) Uani 1 1 d . . .
N1 N 0.1816(7) 0.1185(3) 0.0024(4) 0.0212(11) Uani 1 1 d . . .
N2 N 0.5357(8) 0.1761(3) 0.0398(4) 0.0206(11) Uani 1 1 d . . .
N3 N 0.7027(8) 0.2113(3) 0.0536(4) 0.0219(11) Uani 1 1 d . . .
N4 N 0.7022(8) 0.2422(3) -0.0368(4) 0.0220(11) Uani 1 1 d . . .
O1 O 0.6176(9) -0.0030(3) 0.1147(5) 0.0504(16) Uani 1 1 d . . .
O2 O 0.1210(8) 0.0509(3) 0.2806(5) 0.0450(15) Uani 1 1 d . . .
O3 O 0.7268(8) 0.1491(3) 0.3332(4) 0.0397(13) Uani 1 1 d . . .
C1 C 0.0012(10) 0.0880(3) -0.0117(6) 0.0265(14) Uani 1 1 d . . .
H1A H -0.0381 0.0646 0.0446 0.032 Uiso 1 1 calc R . .
C2 C -0.1294(10) 0.0892(4) -0.1045(7) 0.0342(17) Uani 1 1 d . . .
H2A H -0.2552 0.0666 -0.1113 0.041 Uiso 1 1 calc R . .
C3 C -0.0773(11) 0.1233(4) -0.1870(6) 0.0363(17) Uani 1 1 d . . .
H3A H -0.1664 0.1247 -0.2511 0.044 Uiso 1 1 calc R . .
C4 C 0.1075(11) 0.1556(4) -0.1749(6) 0.0327(16) Uani 1 1 d . . .
H4A H 0.1468 0.1798 -0.2304 0.039 Uiso 1 1 calc R . .
C5 C 0.2341(9) 0.1519(3) -0.0803(5) 0.0217(13) Uani 1 1 d . . .
C6 C 0.4304(9) 0.1850(3) -0.0567(5) 0.0204(13) Uani 1 1 d . . .
C7 C 0.5367(10) 0.2282(3) -0.1081(5) 0.0249(14) Uani 1 1 d . . .
H7A H 0.5029 0.2443 -0.1767 0.030 Uiso 1 1 calc R . .
C8 C 0.8619(10) 0.2903(3) -0.0447(5) 0.0261(14) Uani 1 1 d . . .
H8A H 0.8634 0.3008 -0.1185 0.031 Uiso 1 1 calc R . .
H8B H 0.9959 0.2716 -0.0161 0.031 Uiso 1 1 calc R . .
C9 C 0.8285(10) 0.3521(3) 0.0134(5) 0.0240(14) Uani 1 1 d . . .
C10 C 0.6377(11) 0.3746(4) 0.0248(6) 0.0386(17) Uani 1 1 d . . .
H10A H 0.5213 0.3500 -0.0031 0.046 Uiso 1 1 calc R . .
C11 C 0.6126(13) 0.4318(4) 0.0754(7) 0.0413(19) Uani 1 1 d . . .
H11A H 0.4799 0.4467 0.0816 0.050 Uiso 1 1 calc R . .
C12 C 0.7804(15) 0.4673(4) 0.1172(8) 0.052(2) Uani 1 1 d . . .
H12A H 0.7655 0.5064 0.1539 0.063 Uiso 1 1 calc R . .
C13 C 0.9695(15) 0.4453(5) 0.1051(10) 0.074(4) Uani 1 1 d . . .
H13A H 1.0859 0.4701 0.1323 0.088 Uiso 1 1 calc R . .
C14 C 0.9945(13) 0.3875(4) 0.0539(8) 0.056(3) Uani 1 1 d . . .
H14A H 1.1270 0.3727 0.0471 0.067 Uiso 1 1 calc R . .
C15 C 0.5353(10) 0.0409(3) 0.1221(6) 0.0287(16) Uani 1 1 d . . .
C16 C 0.2265(10) 0.0777(3) 0.2326(6) 0.0266(14) Uani 1 1 d . . .
C17 C 0.6003(10) 0.1377(3) 0.2656(6) 0.0268(14) Uani 1 1 d . . .

loop_
_atom_site_aniso_label
_atom_site_aniso_U_11
_atom_site_aniso_U_22
_atom_site_aniso_U_33
_atom_site_aniso_U_23
_atom_site_aniso_U_13
_atom_site_aniso_U_12
Re1 0.02178(12) 0.01720(12) 0.01944(12) 0.00039(11) 0.00398(8) 0.00022(11)
Cl1 0.0396(9) 0.0319(9) 0.0259(9) -0.0018(7) 0.0032(7) 0.0078(7)
N1 0.020(2) 0.018(3) 0.026(3) -0.006(2) 0.005(2) 0.001(2)
N2 0.021(2) 0.018(3) 0.023(3) 0.001(2) 0.005(2) 0.002(2)
N3 0.020(3) 0.024(3) 0.021(3) 0.001(2) 0.003(2) -0.005(2)
N4 0.022(3) 0.022(3) 0.021(3) -0.002(2) 0.002(2) -0.002(2)
O1 0.052(4) 0.045(4) 0.057(4) -0.012(3) 0.016(3) 0.006(3)
O2 0.042(3) 0.051(4) 0.046(4) 0.016(3) 0.020(3) -0.003(3)
O3 0.040(3) 0.042(3) 0.034(3) -0.004(3) -0.006(2) 0.001(2)
C1 0.022(3) 0.021(3) 0.035(4) -0.004(3) 0.001(3) -0.002(3)
C2 0.022(3) 0.027(4) 0.051(5) -0.007(3) -0.002(3) -0.007(3)
C3 0.034(4) 0.035(4) 0.035(4) -0.005(4) -0.009(3) -0.004(3)
C4 0.035(4) 0.033(4) 0.027(4) -0.001(3) -0.003(3) -0.003(3)
C5 0.024(3) 0.017(3) 0.024(3) 0.003(3) 0.004(3) 0.001(2)
C6 0.023(3) 0.020(3) 0.018(3) -0.003(3) 0.002(2) 0.001(2)
C7 0.030(3) 0.028(4) 0.016(3) 0.000(3) 0.002(3) 0.001(3)
C8 0.027(3) 0.028(4) 0.025(4) 0.000(3) 0.007(3) -0.006(3)
C9 0.031(3) 0.023(3) 0.017(3) 0.004(3) 0.000(3) -0.002(3)
C10 0.032(4) 0.035(4) 0.049(5) -0.003(4) 0.003(3) -0.002(3)
C11 0.043(4) 0.037(5) 0.044(5) -0.006(4) 0.005(4) 0.007(4)
C12 0.067(6) 0.030(5) 0.058(6) -0.017(4) 0.001(5) 0.005(4)
C13 0.046(5) 0.058(7) 0.110(10) -0.041(7) -0.011(6) -0.011(5)
C14 0.034(4) 0.041(5) 0.088(8) -0.028(5) 0.000(4) -0.008(4)
C15 0.023(3) 0.024(4) 0.035(4) 0.017(3) -0.008(3) -0.006(3)
C16 0.026(3) 0.027(4) 0.026(4) -0.001(3) 0.003(3) 0.003(3)
C17 0.032(3) 0.020(3) 0.030(4) 0.001(3) 0.010(3) 0.002(3)

loop_
_atom_type_symbol
_atom_type_description
_atom_type_scat_dispersion_real
_atom_type_scat_dispersion_imag
_atom_type_scat_source
C C 0.0033 0.0016 'International Tables Vol C Tables 4.2.6.8 and 6.1.1.4'
H H 0.0000 0.0000 'International Tables Vol C Tables 4.2.6.8 and 6.1.1.4'
N N 0.0061 0.0033 'International Tables Vol C Tables 4.2.6.8 and 6.1.1.4'
O O 0.0106 0.0060 'International Tables Vol C Tables 4.2.6.8 and 6.1.1.4'
Cl Cl 0.1484 0.1585 'International Tables Vol C Tables 4.2.6.8 and 6.1.1.4'
Re Re -1.0185 7.2310 'International Tables Vol C Tables 4.2.6.8 and 6.1.1.4'

loop_
_geom_angle_atom_site_label_1
_geom_angle_atom_site_label_2
_geom_angle_atom_site_label_3
_geom_angle
_geom_angle_site_symmetry_1
_geom_angle_site_symmetry_3
_geom_angle_publ_flag
C17 Re1 C16 91.6(3) . . ?
C17 Re1 C15 88.9(3) . . ?
C16 Re1 C15 91.6(3) . . ?
C17 Re1 N2 96.5(2) . . ?
C16 Re1 N2 170.6(2) . . ?
C15 Re1 N2 93.3(2) . . ?
C17 Re1 N1 170.5(2) . . ?
C16 Re1 N1 97.1(2) . . ?
C15 Re1 N1 94.5(2) . . ?
N2 Re1 N1 74.5(2) . . ?
C17 Re1 Cl1 91.9(2) . . ?
C16 Re1 Cl1 93.4(2) . . ?
C15 Re1 Cl1 174.9(2) . . ?
N2 Re1 Cl1 81.59(15) . . ?
N1 Re1 Cl1 83.90(14) . . ?
C1 N1 C5 117.2(6) . . ?
C1 N1 Re1 125.5(5) . . ?
C5 N1 Re1 117.2(4) . . ?
N3 N2 C6 110.9(5) . . ?
N3 N2 Re1 130.2(4) . . ?
C6 N2 Re1 118.2(4) . . ?
N2 N3 N4 104.7(5) . . ?
N3 N4 C7 113.3(5) . . ?
N3 N4 C8 118.6(5) . . ?
C7 N4 C8 127.9(6) . . ?
N1 C1 C2 122.8(7) . . ?
N1 C1 H1A 118.6 . . ?
C2 C1 H1A 118.6 . . ?
C3 C2 C1 119.8(6) . . ?
C3 C2 H2A 120.1 . . ?
C1 C2 H2A 120.1 . . ?
C2 C3 C4 118.8(7) . . ?
C2 C3 H3A 120.6 . . ?
C4 C3 H3A 120.6 . . ?
C3 C4 C5 118.8(7) . . ?
C3 C4 H4A 120.6 . . ?
C5 C4 H4A 120.6 . . ?
N1 C5 C4 122.5(6) . . ?
N1 C5 C6 113.3(6) . . ?
C4 C5 C6 124.1(6) . . ?
N2 C6 C7 108.1(5) . . ?
N2 C6 C5 116.6(6) . . ?
C7 C6 C5 135.2(6) . . ?
N4 C7 C6 103.1(6) . . ?
N4 C7 H7A 128.5 . . ?
C6 C7 H7A 128.5 . . ?
N4 C8 C9 111.6(5) . . ?
N4 C8 H8A 109.3 . . ?
C9 C8 H8A 109.3 . . ?
N4 C8 H8B 109.3 . . ?
C9 C8 H8B 109.3 . . ?
H8A C8 H8B 108.0 . . ?
C14 C9 C10 118.9(7) . . ?
C14 C9 C8 118.1(7) . . ?
C10 C9 C8 123.0(6) . . ?
C11 C10 C9 121.4(7) . . ?
C11 C10 H10A 119.3 . . ?
C9 C10 H10A 119.3 . . ?
C10 C11 C12 119.7(8) . . ?
C10 C11 H11A 120.2 . . ?
C12 C11 H11A 120.2 . . ?
C13 C12 C11 118.8(8) . . ?
C13 C12 H12A 120.6 . . ?
C11 C12 H12A 120.6 . . ?
C12 C13 C14 121.4(8) . . ?
C12 C13 H13A 119.3 . . ?
C14 C13 H13A 119.3 . . ?
C9 C14 C13 119.7(8) . . ?
C9 C14 H14A 120.1 . . ?
C13 C14 H14A 120.1 . . ?
O1 C15 Re1 175.0(7) . . ?
O2 C16 Re1 178.0(7) . . ?
O3 C17 Re1 176.9(6) . . ?

loop_
_geom_bond_atom_site_label_1
_geom_bond_atom_site_label_2
_geom_bond_distance
_geom_bond_site_symmetry_2
_geom_bond_publ_flag
Re1 C17 1.916(7) . ?
Re1 C16 1.922(7) . ?
Re1 C15 1.974(8) . ?
Re1 N2 2.127(5) . ?
Re1 N1 2.196(5) . ?
Re1 Cl1 2.4713(18) . ?
N1 C1 1.342(8) . ?
N1 C5 1.370(8) . ?
N2 N3 1.316(7) . ?
N2 C6 1.358(8) . ?
N3 N4 1.341(7) . ?
N4 C7 1.359(8) . ?
N4 C8 1.468(8) . ?
O1 C15 1.068(9) . ?
O2 C16 1.152(8) . ?
O3 C17 1.147(9) . ?
C1 C2 1.378(10) . ?
C1 H1A 0.9500 . ?
C2 C3 1.375(11) . ?
C2 H2A 0.9500 . ?
C3 C4 1.386(10) . ?
C3 H3A 0.9500 . ?
C4 C5 1.387(9) . ?
C4 H4A 0.9500 . ?
C5 C6 1.464(9) . ?
C6 C7 1.374(9) . ?
C7 H7A 0.9500 . ?
C8 C9 1.514(9) . ?
C8 H8A 0.9900 . ?
C8 H8B 0.9900 . ?
C9 C14 1.360(10) . ?
C9 C10 1.381(10) . ?
C10 C11 1.373(11) . ?
C10 H10A 0.9500 . ?
C11 C12 1.376(12) . ?
C11 H11A 0.9500 . ?
C12 C13 1.370(13) . ?
C12 H12A 0.9500 . ?
C13 C14 1.387(13) . ?
C13 H13A 0.9500 . ?
C14 H14A 0.9500 . ?

loop_
_geom_torsion_atom_site_label_1
_geom_torsion_atom_site_label_2
_geom_torsion_atom_site_label_3
_geom_torsion_atom_site_label_4
_geom_torsion
_geom_torsion_site_symmetry_1
_geom_torsion_site_symmetry_2
_geom_torsion_site_symmetry_3
_geom_torsion_site_symmetry_4
_geom_torsion_publ_flag
C17 Re1 N1 C1 -161.1(13) . . . . ?
C16 Re1 N1 C1 -4.3(6) . . . . ?
C15 Re1 N1 C1 87.9(5) . . . . ?
N2 Re1 N1 C1 -179.9(6) . . . . ?
Cl1 Re1 N1 C1 -97.0(5) . . . . ?
C17 Re1 N1 C5 16.8(16) . . . . ?
C16 Re1 N1 C5 173.5(5) . . . . ?
C15 Re1 N1 C5 -94.3(5) . . . . ?
N2 Re1 N1 C5 -2.1(4) . . . . ?
Cl1 Re1 N1 C5 80.8(4) . . . . ?
C17 Re1 N2 N3 -3.8(6) . . . . ?
C16 Re1 N2 N3 145.8(14) . . . . ?
C15 Re1 N2 N3 -93.1(6) . . . . ?
N1 Re1 N2 N3 173.1(6) . . . . ?
Cl1 Re1 N2 N3 87.2(5) . . . . ?
C17 Re1 N2 C6 -173.2(5) . . . . ?
C16 Re1 N2 C6 -23.6(18) . . . . ?
C15 Re1 N2 C6 97.5(5) . . . . ?
N1 Re1 N2 C6 3.7(4) . . . . ?
Cl1 Re1 N2 C6 -82.3(4) . . . . ?
C6 N2 N3 N4 -0.6(7) . . . . ?
Re1 N2 N3 N4 -170.6(4) . . . . ?
N2 N3 N4 C7 0.7(7) . . . . ?
N2 N3 N4 C8 174.9(5) . . . . ?
C5 N1 C1 C2 -0.1(10) . . . . ?
Re1 N1 C1 C2 177.7(5) . . . . ?
N1 C1 C2 C3 -0.6(11) . . . . ?
C1 C2 C3 C4 0.3(12) . . . . ?
C2 C3 C4 C5 0.6(12) . . . . ?
C1 N1 C5 C4 1.1(9) . . . . ?
Re1 N1 C5 C4 -176.9(5) . . . . ?
C1 N1 C5 C6 178.4(6) . . . . ?
Re1 N1 C5 C6 0.4(7) . . . . ?
C3 C4 C5 N1 -1.3(11) . . . . ?
C3 C4 C5 C6 -178.4(7) . . . . ?
N3 N2 C6 C7 0.3(7) . . . . ?
Re1 N2 C6 C7 171.6(4) . . . . ?
N3 N2 C6 C5 -176.2(5) . . . . ?
Re1 N2 C6 C5 -4.8(7) . . . . ?
N1 C5 C6 N2 2.8(8) . . . . ?
C4 C5 C6 N2 -179.9(6) . . . . ?
N1 C5 C6 C7 -172.4(7) . . . . ?
C4 C5 C6 C7 4.8(12) . . . . ?
N3 N4 C7 C6 -0.5(7) . . . . ?
C8 N4 C7 C6 -174.1(6) . . . . ?
N2 C6 C7 N4 0.1(7) . . . . ?
C5 C6 C7 N4 175.7(7) . . . . ?
N3 N4 C8 C9 -73.0(7) . . . . ?
C7 N4 C8 C9 100.2(8) . . . . ?
N4 C8 C9 C14 150.5(8) . . . . ?
N4 C8 C9 C10 -31.0(9) . . . . ?
C14 C9 C10 C11 0.3(12) . . . . ?
C8 C9 C10 C11 -178.2(7) . . . . ?
C9 C10 C11 C12 -0.9(13) . . . . ?
C10 C11 C12 C13 1.5(15) . . . . ?
C11 C12 C13 C14 -1.5(18) . . . . ?
C10 C9 C14 C13 -0.3(15) . . . . ?
C8 C9 C14 C13 178.2(10) . . . . ?
C12 C13 C14 C9 0.9(19) . . . . ?
C17 Re1 C15 O1 20(7) . . . . ?
C16 Re1 C15 O1 -72(7) . . . . ?
N2 Re1 C15 O1 116(7) . . . . ?
N1 Re1 C15 O1 -169(7) . . . . ?
Cl1 Re1 C15 O1 119(7) . . . . ?
C17 Re1 C16 O2 173(100) . . . . ?
C15 Re1 C16 O2 -98(18) . . . . ?
N2 Re1 C16 O2 23(19) . . . . ?
N1 Re1 C16 O2 -3(18) . . . . ?
Cl1 Re1 C16 O2 81(18) . . . . ?
C16 Re1 C17 O3 -162(12) . . . . ?
C15 Re1 C17 O3 107(12) . . . . ?
N2 Re1 C17 O3 14(12) . . . . ?
N1 Re1 C17 O3 -5(13) . . . . ?
Cl1 Re1 C17 O3 -68(12) . . . . ?
